data_7002007
loop_
_publ_author_name
'Zamora, Matthew T.'
'Ferguson, Michael J.'
'McDonald, Robert'
'Cowie, Martin'

_publ_section_title
;
 Carbene-anchored/pendent-imidazolium species as precursors to
 di-N-heterocyclic carbene-bridged mixed-metal complexes
;
_journal_issue 35
_journal_name_full 'Dalton Transactions'
_journal_page_first 7269
_journal_paper_doi 10.1039/b906884h
_journal_year 2009
_chemical_formula_moiety 'C24 H39 Br N4 Rh, 2(C H2 Cl2), Br'
_chemical_formula_sum 'C26 H43 Br2 Cl4 N4 Rh'
_chemical_formula_weight 816.17
_chemical_name_systematic
;
?
;
_space_group_IT_number 4
_symmetry_cell_setting monoclinic
_symmetry_space_group_name_Hall 'P 2yb'
_symmetry_space_group_name_H-M 'P 1 21 1'
_atom_sites_solution_hydrogens geom
_atom_sites_solution_primary direct
_atom_sites_solution_secondary difmap
_audit_creation_method SHELXL-97
_cell_angle_alpha 90.00
_cell_angle_beta 101.093(2)
_cell_angle_gamma 90.00
_cell_formula_units_Z 2
_cell_length_a 8.5243(10)
_cell_length_b 13.8891(16)
_cell_length_c 14.5876(17)
_cell_measurement_reflns_used 5922
_cell_measurement_temperature 193(2)
_cell_measurement_theta_max 27.42
_cell_measurement_theta_min 2.43
_cell_volume 1694.8(3)
_computing_cell_refinement 'Bruker SAINT (Bruker, 1997)'
_computing_data_collection 'Bruker SMART (Bruker, 1997)'
_computing_data_reduction 'Bruker SAINT (Bruker, 1997)'
_computing_molecular_graphics 'Bruker SHELXTL (Bruker, 1997)'
_computing_publication_material 'Bruker SHELXTL (Bruker, 1997)'
_computing_structure_refinement 'SHELXL-97 (Sheldrick, 1997)'
_computing_structure_solution 'SIR97 (Altomare et al., 1999)'
_diffrn_ambient_temperature 193(2)
_diffrn_detector_area_resol_mean 8.192
_diffrn_measured_fraction_theta_full 0.997
_diffrn_measured_fraction_theta_max 0.997
_diffrn_measurement_device_type 'Bruker PLATFORM diffractometer/SMART 1000 CCD area detector'
_diffrn_measurement_method '\w scans'
_diffrn_radiation_monochromator graphite
_diffrn_radiation_source 'fine-focus sealed tube'
_diffrn_radiation_type MoK\a
_diffrn_radiation_wavelength 0.71073
_diffrn_reflns_av_R_equivalents 0.0163
_diffrn_reflns_av_sigmaI/netI 0.0273
_diffrn_reflns_limit_h_max 11
_diffrn_reflns_limit_h_min -11
_diffrn_reflns_limit_k_max 17
_diffrn_reflns_limit_k_min -18
_diffrn_reflns_limit_l_max 18
_diffrn_reflns_limit_l_min -18
_diffrn_reflns_number 14567
_diffrn_reflns_theta_full 27.44
_diffrn_reflns_theta_max 27.44
_diffrn_reflns_theta_min 2.04
_diffrn_standards_decay_% 0
_diffrn_standards_interval_time 0
_diffrn_standards_number 0
_exptl_absorpt_coefficient_mu 3.199
_exptl_absorpt_correction_T_max 0.6455
_exptl_absorpt_correction_T_min 0.3270
_exptl_absorpt_correction_type multi-scan
_exptl_absorpt_process_details 'SADABS (Sheldrick, 1996)'
_exptl_crystal_colour yellow
_exptl_crystal_density_diffrn 1.599
_exptl_crystal_density_method 'not measured'
_exptl_crystal_description prism
_exptl_crystal_F_000 820
_exptl_crystal_size_max 0.45
_exptl_crystal_size_mid 0.17
_exptl_crystal_size_min 0.15
_refine_diff_density_max 1.989
_refine_diff_density_min -0.525
_refine_diff_density_rms 0.099
_refine_ls_abs_structure_details 'Flack H D (1983), Acta Cryst. A39, 876-881. 3641 Friedel pairs.'
_refine_ls_abs_structure_Flack 0.364(6)
_refine_ls_extinction_method none
_refine_ls_goodness_of_fit_ref 1.071
_refine_ls_hydrogen_treatment constr
_refine_ls_matrix_type full
_refine_ls_number_parameters 335
_refine_ls_number_reflns 7648
_refine_ls_number_restraints 1
_refine_ls_restrained_S_all 1.071
_refine_ls_R_factor_all 0.0315
_refine_ls_R_factor_gt 0.0294
_refine_ls_shift/su_max 0.001
_refine_ls_shift/su_mean 0.000
_refine_ls_structure_factor_coef Fsqd
_refine_ls_weighting_details 'calc w=1/[\s^2^(Fo^2^)+(0.0504P)^2^+0.2277P] where P=(Fo^2^+2Fc^2^)/3'
_refine_ls_weighting_scheme calc
_refine_ls_wR_factor_gt 0.0745
_refine_ls_wR_factor_ref 0.0755
_reflns_number_gt 7288
_reflns_number_total 7648
_reflns_threshold_expression I>2\s(I)
_cod_data_source_file b906884h.txt
_cod_data_source_block 2d
_cod_depositor_comments
;
The following automatic conversions were performed:
'_symmetry_cell_setting' value 'Monoclinic' changed to 'monoclinic'
according to '/home/saulius/struct/CIF-dictionaries/cif_core.dic'
dictionary named 'cif_core.dic' version 2.4.1 from 2010-06-29.

Automatic conversion script
Id: cif_fix_enum 1527 2010-12-29 10:47:43Z saulius 
;
_cod_original_sg_symbol_H-M 'P 21'
_cod_database_code 7002007

loop_
_symmetry_equiv_pos_as_xyz
'x, y, z'
'-x, y+1/2, -z'

loop_
_atom_site_label
_atom_site_type_symbol
_atom_site_fract_x
_atom_site_fract_y
_atom_site_fract_z
_atom_site_U_iso_or_equiv
_atom_site_adp_type
_atom_site_occupancy
_atom_site_symmetry_multiplicity
_atom_site_calc_flag
_atom_site_refinement_flags
_atom_site_disorder_assembly
_atom_site_disorder_group
Rh Rh 0.64721(2) 0.553501(17) 0.929564(15) 0.02277(6) Uani 1 1 d . . .
Br1 Br 0.83518(4) 0.62485(2) 0.83264(2) 0.03204(8) Uani 1 1 d . . .
Br2 Br 0.77381(4) 0.12361(3) 0.66496(2) 0.03771(9) Uani 1 1 d . . .
N11 N 0.7577(3) 0.35927(18) 0.87499(16) 0.0223(5) Uani 1 1 d . . .
N12 N 0.8936(3) 0.39169(18) 1.01126(17) 0.0227(5) Uani 1 1 d . . .
N13 N 0.6686(4) 0.4068(2) 0.61991(18) 0.0292(6) Uani 1 1 d . . .
N14 N 0.5423(4) 0.3803(2) 0.47853(19) 0.0309(6) Uani 1 1 d . . .
C1 C 0.5677(5) 0.6959(3) 0.9662(3) 0.0406(8) Uani 1 1 d . . .
H1 H 0.6453 0.7488 0.9613 0.049 Uiso 1 1 calc R . .
C2 C 0.4722(5) 0.6708(3) 0.8819(3) 0.0408(9) Uani 1 1 d . . .
H2 H 0.4938 0.7082 0.8271 0.049 Uiso 1 1 calc R . .
C3 C 0.3015(5) 0.6349(4) 0.8717(3) 0.0496(10) Uani 1 1 d . . .
H3A H 0.2377 0.6589 0.8122 0.060 Uiso 1 1 calc R . .
H3B H 0.2540 0.6611 0.9233 0.060 Uiso 1 1 calc R . .
C4 C 0.2931(5) 0.5241(3) 0.8731(3) 0.0467(10) Uani 1 1 d . . .
H4A H 0.1944 0.5044 0.8944 0.056 Uiso 1 1 calc R . .
H4B H 0.2866 0.4996 0.8088 0.056 Uiso 1 1 calc R . .
C5 C 0.4355(4) 0.4787(3) 0.9362(2) 0.0312(7) Uani 1 1 d . . .
H5 H 0.4437 0.4077 0.9270 0.037 Uiso 1 1 calc R . .
C6 C 0.5042(4) 0.5095(3) 1.0266(2) 0.0310(7) Uani 1 1 d . . .
H6 H 0.5523 0.4563 1.0691 0.037 Uiso 1 1 calc R . .
C7 C 0.4433(5) 0.5937(3) 1.0766(3) 0.0433(9) Uani 1 1 d . . .
H7A H 0.4641 0.5805 1.1446 0.052 Uiso 1 1 calc R . .
H7B H 0.3262 0.5993 1.0552 0.052 Uiso 1 1 calc R . .
C8 C 0.5213(5) 0.6893(3) 1.0595(3) 0.0477(10) Uani 1 1 d . . .
H8A H 0.4461 0.7423 1.0654 0.057 Uiso 1 1 calc R . .
H8B H 0.6179 0.6986 1.1086 0.057 Uiso 1 1 calc R . .
C10 C 0.7765(3) 0.4279(2) 0.94208(19) 0.0207(5) Uani 1 1 d . . .
C11 C 0.8578(4) 0.2821(2) 0.9001(2) 0.0277(6) Uani 1 1 d . . .
H11 H 0.8659 0.2261 0.8639 0.033 Uiso 1 1 calc R . .
C12 C 0.9415(4) 0.3014(2) 0.9858(2) 0.0273(6) Uani 1 1 d . . .
H12 H 1.0192 0.2610 1.0223 0.033 Uiso 1 1 calc R . .
C13 C 0.6579(4) 0.3695(2) 0.7823(2) 0.0245(6) Uani 1 1 d . . .
H13A H 0.5811 0.4230 0.7821 0.029 Uiso 1 1 calc R . .
H13B H 0.5967 0.3096 0.7646 0.029 Uiso 1 1 calc R . .
C14 C 0.7664(4) 0.3901(2) 0.7131(2) 0.0272(6) Uani 1 1 d . . .
H14A H 0.8326 0.4477 0.7334 0.033 Uiso 1 1 calc R . .
H14B H 0.8389 0.3349 0.7109 0.033 Uiso 1 1 calc R . .
C15 C 0.6364(4) 0.3406(2) 0.5533(2) 0.0310(7) Uani 1 1 d . . .
H15 H 0.6736 0.2760 0.5578 0.037 Uiso 1 1 calc R . .
C16 C 0.5949(5) 0.4909(3) 0.5881(2) 0.0384(8) Uani 1 1 d . . .
H16 H 0.5990 0.5497 0.6217 0.046 Uiso 1 1 calc R . .
C17 C 0.5147(5) 0.4750(3) 0.4995(2) 0.0381(8) Uani 1 1 d . . .
H17 H 0.4518 0.5203 0.4596 0.046 Uiso 1 1 calc R . .
C18 C 0.9679(4) 0.4376(2) 1.1021(2) 0.0274(6) Uani 1 1 d . . .
C19 C 0.9434(4) 0.5469(3) 1.0968(2) 0.0410(8) Uani 1 1 d . . .
H19A H 0.9949 0.5734 1.0478 0.062 Uiso 1 1 calc R . .
H19B H 0.9910 0.5759 1.1570 0.062 Uiso 1 1 calc R . .
H19C H 0.8288 0.5613 1.0823 0.062 Uiso 1 1 calc R . .
C20 C 0.8953(5) 0.3935(3) 1.1792(2) 0.0446(10) Uani 1 1 d . . .
H20A H 0.9438 0.4226 1.2392 0.067 Uiso 1 1 calc R . .
H20B H 0.9152 0.3240 1.1817 0.067 Uiso 1 1 calc R . .
H20C H 0.7798 0.4054 1.1667 0.067 Uiso 1 1 calc R . .
C21 C 1.1485(4) 0.4175(3) 1.1198(3) 0.0369(8) Uani 1 1 d . . .
H21A H 1.1951 0.4473 1.0704 0.055 Uiso 1 1 calc R . .
H21B H 1.1667 0.3478 1.1200 0.055 Uiso 1 1 calc R . .
H21C H 1.1988 0.4444 1.1805 0.055 Uiso 1 1 calc R . .
C22 C 0.4794(5) 0.3306(3) 0.3878(2) 0.0413(9) Uani 1 1 d . . .
C23 C 0.5229(5) 0.3903(3) 0.3101(2) 0.0431(9) Uani 1 1 d . . .
H23A H 0.6391 0.3894 0.3147 0.065 Uiso 1 1 calc R . .
H23B H 0.4871 0.4568 0.3154 0.065 Uiso 1 1 calc R . .
H23C H 0.4708 0.3636 0.2497 0.065 Uiso 1 1 calc R . .
C24 C 0.2964(7) 0.3268(5) 0.3777(3) 0.0729(17) Uani 1 1 d . . .
H24A H 0.2685 0.2852 0.4265 0.109 Uiso 1 1 calc R . .
H24B H 0.2488 0.3009 0.3162 0.109 Uiso 1 1 calc R . .
H24C H 0.2553 0.3919 0.3841 0.109 Uiso 1 1 calc R . .
C25 C 0.5545(10) 0.2320(3) 0.3909(3) 0.087(2) Uani 1 1 d . . .
H25A H 0.5253 0.1947 0.4422 0.131 Uiso 1 1 calc R . .
H25B H 0.6710 0.2384 0.4009 0.131 Uiso 1 1 calc R . .
H25C H 0.5158 0.1987 0.3316 0.131 Uiso 1 1 calc R . .
Cl1S Cl 0.9861(3) 0.0880(2) 0.38893(16) 0.1254(9) Uani 1 1 d . . .
Cl2S Cl 1.0523(2) -0.0639(2) 0.52575(17) 0.1326(10) Uani 1 1 d . . .
Cl3S Cl 0.63735(19) 0.67172(12) 0.35268(13) 0.0835(4) Uani 1 1 d . . .
Cl4S Cl 0.8162(2) 0.81654(16) 0.27873(19) 0.1133(8) Uani 1 1 d . . .
C1S C 0.9117(8) 0.0176(6) 0.4651(5) 0.095(3) Uani 1 1 d . . .
H1SA H 0.8193 -0.0189 0.4305 0.114 Uiso 1 1 calc R . .
H1SB H 0.8724 0.0593 0.5109 0.114 Uiso 1 1 calc R . .
C2S C 0.8265(7) 0.7122(6) 0.3474(6) 0.102(3) Uani 1 1 d . . .
H2SA H 0.8852 0.6614 0.3203 0.123 Uiso 1 1 calc R . .
H2SB H 0.8857 0.7262 0.4113 0.123 Uiso 1 1 calc R . .

loop_
_atom_site_aniso_label
_atom_site_aniso_U_11
_atom_site_aniso_U_22
_atom_site_aniso_U_33
_atom_site_aniso_U_23
_atom_site_aniso_U_13
_atom_site_aniso_U_12
Rh 0.02561(10) 0.01788(10) 0.02541(10) 0.00022(9) 0.00641(8) 0.00154(10)
Br1 0.03872(17) 0.02622(15) 0.03359(16) -0.00095(13) 0.01301(13) -0.00505(13)
Br2 0.04607(19) 0.02964(17) 0.03320(17) 0.00022(14) -0.00296(14) -0.00059(15)
N11 0.0266(12) 0.0219(12) 0.0181(12) -0.0001(9) 0.0035(10) 0.0004(10)
N12 0.0255(12) 0.0200(12) 0.0213(12) 0.0011(9) 0.0014(10) -0.0013(10)
N13 0.0394(15) 0.0254(14) 0.0211(12) -0.0011(10) 0.0020(11) 0.0024(11)
N14 0.0428(16) 0.0263(14) 0.0208(12) 0.0018(10) -0.0004(11) -0.0012(12)
C1 0.0418(19) 0.0194(15) 0.065(2) -0.0042(16) 0.0220(18) 0.0023(14)
C2 0.041(2) 0.0302(19) 0.054(2) 0.0118(16) 0.0156(17) 0.0136(15)
C3 0.039(2) 0.051(3) 0.056(2) 0.006(2) 0.0035(17) 0.0110(19)
C4 0.0279(18) 0.048(2) 0.062(3) -0.0048(18) 0.0027(17) 0.0040(15)
C5 0.0292(15) 0.0239(15) 0.0426(18) -0.0023(13) 0.0125(14) -0.0002(13)
C6 0.0307(16) 0.0291(17) 0.0357(17) 0.0013(13) 0.0126(14) -0.0027(13)
C7 0.046(2) 0.042(2) 0.047(2) -0.0082(17) 0.0200(18) -0.0035(16)
C8 0.052(2) 0.039(2) 0.058(2) -0.0162(19) 0.0249(19) -0.0024(18)
C10 0.0225(13) 0.0203(13) 0.0189(13) -0.0004(10) 0.0031(10) -0.0023(11)
C11 0.0318(16) 0.0207(15) 0.0299(16) -0.0013(12) 0.0041(13) 0.0049(12)
C12 0.0306(15) 0.0228(15) 0.0270(15) 0.0013(12) 0.0017(12) 0.0043(12)
C13 0.0273(15) 0.0242(14) 0.0202(14) -0.0031(11) 0.0004(11) 0.0017(11)
C14 0.0323(16) 0.0288(16) 0.0183(14) -0.0011(11) -0.0005(12) 0.0007(12)
C15 0.0455(19) 0.0244(15) 0.0214(14) 0.0008(12) 0.0019(13) 0.0037(14)
C16 0.056(2) 0.0288(17) 0.0271(16) -0.0033(14) -0.0007(15) 0.0077(16)
C17 0.055(2) 0.0298(18) 0.0272(16) 0.0033(14) 0.0012(15) 0.0103(16)
C18 0.0312(15) 0.0275(16) 0.0212(14) -0.0021(12) -0.0009(12) -0.0043(12)
C19 0.0468(18) 0.0318(18) 0.0369(17) -0.0110(17) -0.0110(14) 0.0019(18)
C20 0.049(2) 0.065(3) 0.0197(15) -0.0014(16) 0.0066(15) -0.0103(19)
C21 0.0331(17) 0.040(2) 0.0331(18) -0.0012(15) -0.0059(14) -0.0060(15)
C22 0.064(3) 0.0326(19) 0.0230(16) -0.0019(14) -0.0021(16) -0.0067(17)
C23 0.060(2) 0.045(2) 0.0226(16) -0.0002(15) 0.0016(16) -0.0027(18)
C24 0.068(3) 0.107(5) 0.037(2) -0.002(3) -0.005(2) -0.041(3)
C25 0.182(7) 0.034(2) 0.030(2) -0.0106(18) -0.021(3) 0.022(3)
Cl1S 0.1077(14) 0.169(3) 0.1082(15) 0.0416(15) 0.0409(12) 0.0371(14)
Cl2S 0.0881(13) 0.208(3) 0.1130(15) 0.0546(17) 0.0486(12) 0.0505(15)
Cl3S 0.0693(8) 0.0786(10) 0.1052(12) 0.0173(9) 0.0230(8) -0.0039(7)
Cl4S 0.0693(10) 0.1036(14) 0.1599(19) 0.0515(13) 0.0043(11) -0.0191(9)
C1S 0.068(4) 0.147(8) 0.073(4) -0.017(4) 0.019(3) 0.015(4)
C2S 0.050(3) 0.120(6) 0.142(7) 0.055(5) 0.030(4) 0.023(4)

loop_
_atom_type_symbol
_atom_type_description
_atom_type_scat_dispersion_real
_atom_type_scat_dispersion_imag
_atom_type_scat_source
C C 0.0033 0.0016 'International Tables Vol C Tables 4.2.6.8 and 6.1.1.4'
H H 0.0000 0.0000 'International Tables Vol C Tables 4.2.6.8 and 6.1.1.4'
N N 0.0061 0.0033 'International Tables Vol C Tables 4.2.6.8 and 6.1.1.4'
Cl Cl 0.1484 0.1585 'International Tables Vol C Tables 4.2.6.8 and 6.1.1.4'
Br Br -0.2901 2.4595 'International Tables Vol C Tables 4.2.6.8 and 6.1.1.4'
Rh Rh -1.1178 0.9187 'International Tables Vol C Tables 4.2.6.8 and 6.1.1.4'

loop_
_geom_angle_atom_site_label_1
_geom_angle_atom_site_label_2
_geom_angle_atom_site_label_3
_geom_angle
_geom_angle_site_symmetry_1
_geom_angle_site_symmetry_3
_geom_angle_publ_flag
C10 Rh C5 91.57(13) . . ?
C10 Rh C6 93.62(13) . . ?
C5 Rh C6 38.74(13) . . ?
C10 Rh C1 158.71(14) . . ?
C5 Rh C1 97.25(14) . . ?
C6 Rh C1 81.57(14) . . ?
C10 Rh C2 164.80(14) . . ?
C5 Rh C2 81.15(14) . . ?
C6 Rh C2 89.02(14) . . ?
C1 Rh C2 36.46(16) . . ?
C10 Rh Br1 89.74(8) . . ?
C5 Rh Br1 149.33(10) . . ?
C6 Rh Br1 171.25(10) . . ?
C1 Rh Br1 92.39(11) . . ?
C2 Rh Br1 89.85(11) . . ?
C10 N11 C11 112.1(2) . . ?
C10 N11 C13 124.6(2) . . ?
C11 N11 C13 123.0(3) . . ?
C10 N12 C12 110.1(2) . . ?
C10 N12 C18 128.3(3) . . ?
C12 N12 C18 121.7(2) . . ?
C15 N13 C16 109.1(3) . . ?
C15 N13 C14 124.7(3) . . ?
C16 N13 C14 126.2(3) . . ?
C15 N14 C17 108.2(3) . . ?
C15 N14 C22 125.8(3) . . ?
C17 N14 C22 126.0(3) . . ?
C2 C1 C8 125.6(4) . . ?
C2 C1 Rh 73.3(2) . . ?
C8 C1 Rh 108.4(3) . . ?
C1 C2 C3 124.0(4) . . ?
C1 C2 Rh 70.3(2) . . ?
C3 C2 Rh 111.2(3) . . ?
C2 C3 C4 111.9(3) . . ?
C5 C4 C3 113.0(3) . . ?
C6 C5 C4 125.9(3) . . ?
C6 C5 Rh 71.66(19) . . ?
C4 C5 Rh 111.2(3) . . ?
C5 C6 C7 124.4(3) . . ?
C5 C6 Rh 69.60(19) . . ?
C7 C6 Rh 112.9(2) . . ?
C6 C7 C8 113.0(3) . . ?
C1 C8 C7 113.7(3) . . ?
N11 C10 N12 104.0(2) . . ?
N11 C10 Rh 123.2(2) . . ?
N12 C10 Rh 132.8(2) . . ?
C12 C11 N11 106.5(3) . . ?
C11 C12 N12 107.4(3) . . ?
N11 C13 C14 108.2(2) . . ?
N13 C14 C13 109.5(3) . . ?
N13 C15 N14 108.5(3) . . ?
C17 C16 N13 107.4(3) . . ?
C16 C17 N14 106.8(3) . . ?
N12 C18 C20 108.8(3) . . ?
N12 C18 C19 110.3(3) . . ?
C20 C18 C19 111.5(3) . . ?
N12 C18 C21 108.1(3) . . ?
C20 C18 C21 109.9(3) . . ?
C19 C18 C21 108.1(3) . . ?
N14 C22 C23 108.2(3) . . ?
N14 C22 C25 108.4(3) . . ?
C23 C22 C25 111.0(4) . . ?
N14 C22 C24 106.5(4) . . ?
C23 C22 C24 109.8(4) . . ?
C25 C22 C24 112.8(5) . . ?
Cl1S C1S Cl2S 113.4(4) . . ?
Cl3S C2S Cl4S 110.5(3) . . ?

loop_
_geom_bond_atom_site_label_1
_geom_bond_atom_site_label_2
_geom_bond_distance
_geom_bond_site_symmetry_2
_geom_bond_publ_flag
Rh C10 2.053(3) . ?
Rh C5 2.101(3) . ?
Rh C6 2.127(3) . ?
Rh C1 2.190(4) . ?
Rh C2 2.229(3) . ?
Rh Br1 2.5338(4) . ?
N11 C10 1.353(4) . ?
N11 C11 1.375(4) . ?
N11 C13 1.460(4) . ?
N12 C10 1.371(4) . ?
N12 C12 1.391(4) . ?
N12 C18 1.497(4) . ?
N13 C15 1.327(4) . ?
N13 C16 1.365(5) . ?
N13 C14 1.470(4) . ?
N14 C15 1.341(4) . ?
N14 C17 1.381(5) . ?
N14 C22 1.497(4) . ?
C1 C2 1.383(6) . ?
C1 C8 1.491(6) . ?
C2 C3 1.518(6) . ?
C3 C4 1.541(7) . ?
C4 C5 1.512(5) . ?
C5 C6 1.403(5) . ?
C6 C7 1.523(5) . ?
C7 C8 1.527(6) . ?
C11 C12 1.342(5) . ?
C13 C14 1.521(4) . ?
C16 C17 1.359(5) . ?
C18 C20 1.514(5) . ?
C18 C19 1.532(5) . ?
C18 C21 1.536(5) . ?
C22 C23 1.508(5) . ?
C22 C25 1.508(7) . ?
C22 C24 1.540(7) . ?
Cl1S C1S 1.692(8) . ?
Cl2S C1S 1.759(8) . ?
Cl3S C2S 1.723(7) . ?
Cl4S C2S 1.755(8) . ?

loop_
_geom_torsion_atom_site_label_1
_geom_torsion_atom_site_label_2
_geom_torsion_atom_site_label_3
_geom_torsion_atom_site_label_4
_geom_torsion
_geom_torsion_site_symmetry_1
_geom_torsion_site_symmetry_2
_geom_torsion_site_symmetry_3
_geom_torsion_site_symmetry_4
_geom_torsion_publ_flag
C10 Rh C1 C2 -178.1(3) . . . . ?
C5 Rh C1 C2 -64.3(2) . . . . ?
C6 Rh C1 C2 -99.9(2) . . . . ?
Br1 Rh C1 C2 86.5(2) . . . . ?
C10 Rh C1 C8 -55.3(5) . . . . ?
C5 Rh C1 C8 58.4(3) . . . . ?
C6 Rh C1 C8 22.9(3) . . . . ?
C2 Rh C1 C8 122.7(4) . . . . ?
Br1 Rh C1 C8 -150.8(3) . . . . ?
C8 C1 C2 C3 1.8(6) . . . . ?
Rh C1 C2 C3 102.8(4) . . . . ?
C8 C1 C2 Rh -101.0(4) . . . . ?
C10 Rh C2 C1 177.3(4) . . . . ?
C5 Rh C2 C1 115.2(2) . . . . ?
C6 Rh C2 C1 77.1(2) . . . . ?
Br1 Rh C2 C1 -94.2(2) . . . . ?
C10 Rh C2 C3 57.5(6) . . . . ?
C5 Rh C2 C3 -4.7(3) . . . . ?
C6 Rh C2 C3 -42.8(3) . . . . ?
C1 Rh C2 C3 -119.9(4) . . . . ?
Br1 Rh C2 C3 145.9(3) . . . . ?
C1 C2 C3 C4 -93.9(5) . . . . ?
Rh C2 C3 C4 -14.0(5) . . . . ?
C2 C3 C4 C5 33.8(5) . . . . ?
C3 C4 C5 C6 44.4(5) . . . . ?
C3 C4 C5 Rh -37.8(4) . . . . ?
C10 Rh C5 C6 93.8(2) . . . . ?
C1 Rh C5 C6 -66.7(2) . . . . ?
C2 Rh C5 C6 -99.6(2) . . . . ?
Br1 Rh C5 C6 -174.03(16) . . . . ?
C10 Rh C5 C4 -143.9(3) . . . . ?
C6 Rh C5 C4 122.3(4) . . . . ?
C1 Rh C5 C4 55.5(3) . . . . ?
C2 Rh C5 C4 22.7(3) . . . . ?
Br1 Rh C5 C4 -51.8(4) . . . . ?
C4 C5 C6 C7 1.1(6) . . . . ?
Rh C5 C6 C7 104.4(3) . . . . ?
C4 C5 C6 Rh -103.3(4) . . . . ?
C10 Rh C6 C5 -88.0(2) . . . . ?
C1 Rh C6 C5 112.9(2) . . . . ?
C2 Rh C6 C5 77.0(2) . . . . ?
Br1 Rh C6 C5 159.6(5) . . . . ?
C10 Rh C6 C7 152.2(3) . . . . ?
C5 Rh C6 C7 -119.8(4) . . . . ?
C1 Rh C6 C7 -7.0(3) . . . . ?
C2 Rh C6 C7 -42.8(3) . . . . ?
Br1 Rh C6 C7 39.8(8) . . . . ?
C5 C6 C7 C8 -90.5(5) . . . . ?
Rh C6 C7 C8 -10.2(4) . . . . ?
C2 C1 C8 C7 46.9(6) . . . . ?
Rh C1 C8 C7 -35.4(4) . . . . ?
C6 C7 C8 C1 31.0(5) . . . . ?
C11 N11 C10 N12 0.3(3) . . . . ?
C13 N11 C10 N12 -172.9(3) . . . . ?
C11 N11 C10 Rh -179.8(2) . . . . ?
C13 N11 C10 Rh 7.0(4) . . . . ?
C12 N12 C10 N11 -1.1(3) . . . . ?
C18 N12 C10 N11 178.1(3) . . . . ?
C12 N12 C10 Rh 179.1(2) . . . . ?
C18 N12 C10 Rh -1.8(5) . . . . ?
C5 Rh C10 N11 68.0(3) . . . . ?
C6 Rh C10 N11 106.7(3) . . . . ?
C1 Rh C10 N11 -177.3(3) . . . . ?
C2 Rh C10 N11 7.1(6) . . . . ?
Br1 Rh C10 N11 -81.4(2) . . . . ?
C5 Rh C10 N12 -112.2(3) . . . . ?
C6 Rh C10 N12 -73.4(3) . . . . ?
C1 Rh C10 N12 2.5(5) . . . . ?
C2 Rh C10 N12 -173.1(4) . . . . ?
Br1 Rh C10 N12 98.5(3) . . . . ?
C10 N11 C11 C12 0.6(4) . . . . ?
C13 N11 C11 C12 173.9(3) . . . . ?
N11 C11 C12 N12 -1.2(4) . . . . ?
C10 N12 C12 C11 1.5(4) . . . . ?
C18 N12 C12 C11 -177.7(3) . . . . ?
C10 N11 C13 C14 102.3(3) . . . . ?
C11 N11 C13 C14 -70.1(4) . . . . ?
C15 N13 C14 C13 -97.3(4) . . . . ?
C16 N13 C14 C13 81.8(4) . . . . ?
N11 C13 C14 N13 -176.6(2) . . . . ?
C16 N13 C15 N14 -0.2(4) . . . . ?
C14 N13 C15 N14 179.0(3) . . . . ?
C17 N14 C15 N13 -0.1(4) . . . . ?
C22 N14 C15 N13 179.5(3) . . . . ?
C15 N13 C16 C17 0.4(5) . . . . ?
C14 N13 C16 C17 -178.8(3) . . . . ?
N13 C16 C17 N14 -0.4(5) . . . . ?
C15 N14 C17 C16 0.3(4) . . . . ?
C22 N14 C17 C16 -179.2(4) . . . . ?
C10 N12 C18 C20 101.8(4) . . . . ?
C12 N12 C18 C20 -79.2(4) . . . . ?
C10 N12 C18 C19 -20.8(4) . . . . ?
C12 N12 C18 C19 158.2(3) . . . . ?
C10 N12 C18 C21 -138.9(3) . . . . ?
C12 N12 C18 C21 40.2(4) . . . . ?
C15 N14 C22 C23 -126.6(4) . . . . ?
C17 N14 C22 C23 52.8(5) . . . . ?
C15 N14 C22 C25 -6.3(6) . . . . ?
C17 N14 C22 C25 173.2(5) . . . . ?
C15 N14 C22 C24 115.4(4) . . . . ?
C17 N14 C22 C24 -65.1(5) . . . . ?
